data_4119409
loop_
_publ_author_name
'Chun-I Lee'
'Jia Zhou'
'Oleg V. Ozerov'

_publ_section_title
;
 Catalytic Dehydrogenative Borylation of Terminal Alkynes by a SiNN Pincer
 Complex of Iridium
;
_journal_name_full 'Journal of the American Chemical Society'
_journal_page_first 3560
_journal_page_last 3566
_journal_paper_doi 10.1021/ja311682c
_journal_volume 135
_journal_year 2013
_chemical_formula_moiety 'C31 H42 Ir N2 Si'
_chemical_formula_sum 'C31 H42 Ir N2 Si'
_chemical_formula_weight 662.96
_chemical_name_common (SiNN)Ir(H)(COE)
_chemical_name_systematic
; 
 ? 
;
_space_group_IT_number 14
_symmetry_cell_setting monoclinic
_symmetry_space_group_name_Hall '-P 2yn'
_symmetry_space_group_name_H-M 'P 1 21/n 1'
_atom_sites_solution_hydrogens geom
_atom_sites_solution_primary direct
_atom_sites_solution_secondary difmap
_audit_creation_method SHELXL-97
_cell_angle_alpha 90.00
_cell_angle_beta 99.135(6)
_cell_angle_gamma 90.00
_cell_formula_units_Z 4
_cell_length_a 13.2159(15)
_cell_length_b 7.3532(9)
_cell_length_c 28.509(3)
_cell_measurement_reflns_used 919
_cell_measurement_temperature 110(2)
_cell_measurement_theta_max 59.9575
_cell_measurement_theta_min 3.1455
_cell_volume 2735.3(5)
_computing_cell_refinement 'CELL-NOW (Sheldrick, 2003) and SAINT (BRUKER-NONIUS, 2003)'
_computing_data_collection 'FRAMBO (BRUKER-NONIUS, 2003)'
_computing_data_reduction 'Bruker SAINT'
_computing_molecular_graphics 'X-SEED (Barbour, 2001)'
_computing_publication_material 'Bruker SHELXTL'
_computing_structure_refinement 'SHELXL-97 (Sheldrick, 2008)'
_computing_structure_solution 'SHELXS-97 (Sheldrick, 2008)'
_diffrn_ambient_temperature 110(2)
_diffrn_measured_fraction_theta_full 0.990
_diffrn_measured_fraction_theta_max 0.990
_diffrn_measurement_device_type 'BRUKER GADDS D8 Discover'
_diffrn_measurement_method 'phi and omega scans'
_diffrn_radiation_monochromator graphite
_diffrn_radiation_source 'fine-focus sealed tube'
_diffrn_radiation_type CuK\a
_diffrn_radiation_wavelength 1.54178
_diffrn_reflns_av_R_equivalents 0.0523
_diffrn_reflns_av_sigmaI/netI 0.0460
_diffrn_reflns_limit_h_max 14
_diffrn_reflns_limit_h_min -14
_diffrn_reflns_limit_k_max 8
_diffrn_reflns_limit_k_min -8
_diffrn_reflns_limit_l_max 32
_diffrn_reflns_limit_l_min -31
_diffrn_reflns_number 17440
_diffrn_reflns_theta_full 60.20
_diffrn_reflns_theta_max 60.20
_diffrn_reflns_theta_min 3.14
_diffrn_standards_decay_% 0
_diffrn_standards_interval_count 0
_diffrn_standards_number 0
_exptl_absorpt_coefficient_mu 10.022
_exptl_absorpt_correction_T_max 0.3793
_exptl_absorpt_correction_T_min 0.1884
_exptl_absorpt_correction_type multi-scan
_exptl_absorpt_process_details sadabs
_exptl_crystal_colour blue
_exptl_crystal_density_diffrn 1.610
_exptl_crystal_density_meas 0
_exptl_crystal_description plate
_exptl_crystal_F_000 1332
_exptl_crystal_size_max 0.25
_exptl_crystal_size_mid 0.17
_exptl_crystal_size_min 0.12
_refine_diff_density_max 1.101
_refine_diff_density_min -0.989
_refine_diff_density_rms 0.134
_refine_ls_extinction_method none
_refine_ls_goodness_of_fit_ref 1.091
_refine_ls_hydrogen_treatment constr
_refine_ls_matrix_type full
_refine_ls_number_parameters 316
_refine_ls_number_reflns 4034
_refine_ls_number_restraints 0
_refine_ls_restrained_S_all 1.091
_refine_ls_R_factor_all 0.0395
_refine_ls_R_factor_gt 0.0301
_refine_ls_shift/su_max 0.001
_refine_ls_shift/su_mean 0.000
_refine_ls_structure_factor_coef Fsqd
_refine_ls_weighting_details 'calc w=1/[\s^2^(Fo^2^)+(0.0315P)^2^+8.4436P] where P=(Fo^2^+2Fc^2^)/3'
_refine_ls_weighting_scheme calc
_refine_ls_wR_factor_gt 0.0734
_refine_ls_wR_factor_ref 0.0804
_reflns_number_gt 3453
_reflns_number_total 4034
_reflns_threshold_expression >2sigma(I)
_cod_data_source_file ja311682c_si_003.cif
_cod_data_source_block oz340
_cod_database_code 4119409

loop_
_symmetry_equiv_pos_as_xyz
'x, y, z'
'-x+1/2, y+1/2, -z+1/2'
'-x, -y, -z'
'x-1/2, -y-1/2, z-1/2'

loop_
_atom_site_label
_atom_site_type_symbol
_atom_site_fract_x
_atom_site_fract_y
_atom_site_fract_z
_atom_site_U_iso_or_equiv
_atom_site_adp_type
_atom_site_occupancy
_atom_site_symmetry_multiplicity
_atom_site_calc_flag
_atom_site_refinement_flags
Ir1 Ir 0.401080(17) 0.64024(3) 0.155011(8) 0.01587(11) Uani 1 1 d .
Si1 Si 0.53378(11) 0.7772(2) 0.12118(5) 0.0163(3) Uani 1 1 d .
N1 N 0.5165(3) 0.6015(7) 0.21011(16) 0.0179(11) Uani 1 1 d .
N2 N 0.3230(4) 0.6886(6) 0.21332(17) 0.0180(11) Uani 1 1 d .
C1 C 0.2644(4) 0.5734(9) 0.10752(19) 0.0200(13) Uani 1 1 d .
H1A H 0.2071 0.5407 0.1251 0.024 Uiso 1 1 calc R
C2 C 0.2781(4) 0.7650(8) 0.1055(2) 0.0205(13) Uani 1 1 d .
H2A H 0.2289 0.8306 0.1228 0.025 Uiso 1 1 calc R
C3 C 0.2891(5) 0.8604(9) 0.0600(2) 0.0280(15) Uani 1 1 d .
H3A H 0.3233 0.7792 0.0397 0.034 Uiso 1 1 calc R
H3B H 0.3318 0.9707 0.0670 0.034 Uiso 1 1 calc R
C4 C 0.1812(5) 0.9142(9) 0.0337(2) 0.0280(15) Uani 1 1 d .
H4A H 0.1533 1.0109 0.0522 0.034 Uiso 1 1 calc R
H4B H 0.1889 0.9665 0.0024 0.034 Uiso 1 1 calc R
C5 C 0.1036(5) 0.7611(9) 0.0256(2) 0.0272(15) Uani 1 1 d .
H5A H 0.0398 0.8092 0.0067 0.033 Uiso 1 1 calc R
H5B H 0.0872 0.7227 0.0568 0.033 Uiso 1 1 calc R
C6 C 0.1369(5) 0.5921(9) 0.0000(2) 0.0273(15) Uani 1 1 d .
H6A H 0.0791 0.5544 -0.0245 0.033 Uiso 1 1 calc R
H6B H 0.1944 0.6271 -0.0166 0.033 Uiso 1 1 calc R
C7 C 0.1702(5) 0.4289(9) 0.0314(2) 0.0258(14) Uani 1 1 d .
H7A H 0.1771 0.3237 0.0105 0.031 Uiso 1 1 calc R
H7B H 0.1142 0.3999 0.0496 0.031 Uiso 1 1 calc R
C8 C 0.2702(4) 0.4456(9) 0.0670(2) 0.0233(13) Uani 1 1 d .
H8A H 0.2896 0.3235 0.0801 0.028 Uiso 1 1 calc R
H8B H 0.3252 0.4875 0.0497 0.028 Uiso 1 1 calc R
C9 C 0.2234(4) 0.7233(8) 0.2128(2) 0.0183(13) Uani 1 1 d .
H9A H 0.1797 0.7336 0.1831 0.022 Uiso 1 1 calc R
C10 C 0.1818(5) 0.7447(8) 0.2542(2) 0.0204(13) Uani 1 1 d .
H10A H 0.1107 0.7688 0.2526 0.025 Uiso 1 1 calc R
C11 C 0.2434(5) 0.7309(8) 0.2974(2) 0.0221(14) Uani 1 1 d .
H11A H 0.2155 0.7475 0.3258 0.026 Uiso 1 1 calc R
C12 C 0.3485(4) 0.6920(8) 0.2995(2) 0.0181(13) Uani 1 1 d .
C13 C 0.4158(5) 0.6725(8) 0.3431(2) 0.0212(14) Uani 1 1 d .
H13A H 0.3908 0.6854 0.3724 0.025 Uiso 1 1 calc R
C14 C 0.5174(5) 0.6348(9) 0.3427(2) 0.0238(14) Uani 1 1 d .
C15 C 0.5906(5) 0.6183(10) 0.3885(2) 0.0338(17) Uani 1 1 d .
H15A H 0.5538 0.6384 0.4153 0.051 Uiso 1 1 calc R
H15B H 0.6450 0.7094 0.3893 0.051 Uiso 1 1 calc R
H15C H 0.6209 0.4964 0.3909 0.051 Uiso 1 1 calc R
C16 C 0.5544(4) 0.6111(8) 0.2988(2) 0.0208(13) Uani 1 1 d .
H16A H 0.6250 0.5848 0.2995 0.025 Uiso 1 1 calc R
C17 C 0.4910(4) 0.6249(8) 0.2552(2) 0.0159(12) Uani 1 1 d .
C18 C 0.3857(4) 0.6695(7) 0.2564(2) 0.0175(13) Uani 1 1 d .
C19 C 0.6210(4) 0.5879(8) 0.20228(19) 0.0198(13) Uani 1 1 d .
C20 C 0.6952(4) 0.4819(8) 0.2306(2) 0.0185(13) Uani 1 1 d .
H20A H 0.6772 0.4103 0.2557 0.022 Uiso 1 1 calc R
C21 C 0.7952(4) 0.4828(8) 0.2213(2) 0.0204(13) Uani 1 1 d .
H21A H 0.8454 0.4126 0.2410 0.024 Uiso 1 1 calc R
C22 C 0.8243(4) 0.5823(8) 0.1846(2) 0.0190(13) Uani 1 1 d .
C23 C 0.9347(4) 0.5933(9) 0.1760(2) 0.0262(14) Uani 1 1 d .
H23A H 0.9784 0.5205 0.1999 0.039 Uiso 1 1 calc R
H23B H 0.9575 0.7203 0.1782 0.039 Uiso 1 1 calc R
H23C H 0.9393 0.5462 0.1442 0.039 Uiso 1 1 calc R
C24 C 0.7469(4) 0.6768(8) 0.1546(2) 0.0182(13) Uani 1 1 d .
H24A H 0.7639 0.7414 0.1280 0.022 Uiso 1 1 calc R
C25 C 0.6460(4) 0.6774(7) 0.16304(18) 0.0150(12) Uani 1 1 d .
C26 C 0.5513(5) 0.7198(8) 0.0576(2) 0.0194(13) Uani 1 1 d .
H26A H 0.4813 0.7231 0.0382 0.023 Uiso 1 1 calc R
C27 C 0.6168(5) 0.8516(10) 0.0335(2) 0.0292(15) Uani 1 1 d .
H27A H 0.6204 0.8092 0.0013 0.044 Uiso 1 1 calc R
H27B H 0.6860 0.8570 0.0519 0.044 Uiso 1 1 calc R
H27C H 0.5858 0.9730 0.0321 0.044 Uiso 1 1 calc R
C28 C 0.5908(5) 0.5233(8) 0.0537(2) 0.0236(14) Uani 1 1 d .
H28A H 0.5986 0.4981 0.0207 0.035 Uiso 1 1 calc R
H28B H 0.5417 0.4376 0.0637 0.035 Uiso 1 1 calc R
H28C H 0.6573 0.5098 0.0743 0.035 Uiso 1 1 calc R
C29 C 0.5311(5) 1.0348(8) 0.1283(2) 0.0227(14) Uani 1 1 d .
H29A H 0.4925 1.0869 0.0983 0.027 Uiso 1 1 calc R
C30 C 0.4776(5) 1.0957(8) 0.1691(2) 0.0287(15) Uani 1 1 d .
H30A H 0.4781 1.2288 0.1708 0.043 Uiso 1 1 calc R
H30B H 0.5136 1.0455 0.1990 0.043 Uiso 1 1 calc R
H30C H 0.4067 1.0521 0.1637 0.043 Uiso 1 1 calc R
C31 C 0.6393(5) 1.1163(8) 0.1357(2) 0.0253(14) Uani 1 1 d .
H31A H 0.6349 1.2486 0.1389 0.038 Uiso 1 1 calc R
H31B H 0.6726 1.0872 0.1082 0.038 Uiso 1 1 calc R
H31C H 0.6794 1.0651 0.1645 0.038 Uiso 1 1 calc R

loop_
_atom_site_aniso_label
_atom_site_aniso_U_11
_atom_site_aniso_U_22
_atom_site_aniso_U_33
_atom_site_aniso_U_23
_atom_site_aniso_U_13
_atom_site_aniso_U_12
Ir1 0.01435(15) 0.01901(15) 0.01429(15) 0.00089(11) 0.00237(9) -0.00094(11)
Si1 0.0143(8) 0.0204(9) 0.0144(7) -0.0011(7) 0.0036(6) 0.0007(6)
N1 0.010(2) 0.025(3) 0.019(2) 0.002(2) 0.0041(19) 0.002(2)
N2 0.019(3) 0.013(3) 0.023(3) -0.001(2) 0.006(2) -0.004(2)
C1 0.016(3) 0.029(3) 0.015(3) 0.010(3) 0.000(2) -0.001(3)
C2 0.017(3) 0.028(4) 0.016(3) 0.006(3) 0.000(2) -0.002(3)
C3 0.018(3) 0.035(4) 0.029(3) 0.004(3) -0.001(3) 0.000(3)
C4 0.026(4) 0.029(4) 0.027(3) 0.007(3) -0.003(3) 0.002(3)
C5 0.016(3) 0.035(4) 0.028(3) 0.009(3) -0.005(3) 0.000(3)
C6 0.027(4) 0.033(4) 0.020(3) -0.006(3) 0.000(3) -0.001(3)
C7 0.030(4) 0.025(3) 0.023(3) 0.001(3) 0.003(3) -0.003(3)
C8 0.017(3) 0.025(3) 0.027(3) -0.003(3) 0.001(2) 0.001(3)
C9 0.016(3) 0.012(3) 0.026(3) 0.005(3) 0.002(2) 0.000(2)
C10 0.021(3) 0.016(3) 0.026(3) -0.002(3) 0.009(3) 0.003(2)
C11 0.033(4) 0.013(3) 0.024(3) -0.002(3) 0.017(3) -0.001(3)
C12 0.019(3) 0.015(3) 0.022(3) 0.000(3) 0.008(2) -0.001(2)
C13 0.027(4) 0.024(4) 0.016(3) 0.002(3) 0.011(2) -0.001(3)
C14 0.027(4) 0.028(4) 0.016(3) 0.006(3) 0.002(2) 0.001(3)
C15 0.030(4) 0.055(5) 0.015(3) 0.001(3) 0.000(3) 0.006(3)
C16 0.011(3) 0.029(4) 0.023(3) 0.004(3) 0.003(2) 0.001(2)
C17 0.011(3) 0.014(3) 0.022(3) -0.002(3) 0.002(2) -0.002(2)
C18 0.024(3) 0.010(3) 0.020(3) -0.001(2) 0.004(2) -0.004(2)
C19 0.023(3) 0.021(3) 0.015(3) -0.006(3) 0.002(2) -0.002(3)
C20 0.019(3) 0.015(3) 0.020(3) 0.006(3) 0.001(2) -0.002(2)
C21 0.022(3) 0.017(3) 0.021(3) -0.005(3) 0.001(2) 0.010(2)
C22 0.020(3) 0.014(3) 0.024(3) -0.002(3) 0.005(2) 0.002(2)
C23 0.013(3) 0.027(4) 0.037(4) -0.001(3) 0.001(3) 0.002(3)
C24 0.019(3) 0.016(3) 0.020(3) 0.001(3) 0.004(2) -0.004(2)
C25 0.018(3) 0.015(3) 0.012(3) -0.003(2) 0.003(2) -0.002(2)
C26 0.023(3) 0.021(3) 0.015(3) -0.006(3) 0.004(2) -0.001(3)
C27 0.033(4) 0.041(4) 0.015(3) 0.002(3) 0.010(3) -0.003(3)
C28 0.029(4) 0.024(4) 0.019(3) 0.002(3) 0.009(3) -0.002(3)
C29 0.026(3) 0.016(3) 0.026(3) -0.001(3) 0.002(3) 0.004(3)
C30 0.029(4) 0.016(3) 0.043(4) -0.001(3) 0.012(3) -0.002(3)
C31 0.021(3) 0.025(4) 0.029(3) 0.000(3) 0.002(3) -0.004(3)

loop_
_atom_type_symbol
_atom_type_description
_atom_type_scat_dispersion_real
_atom_type_scat_dispersion_imag
_atom_type_scat_source
C C 0.0181 0.0091 'International Tables Vol C Tables 4.2.6.8 and 6.1.1.4'
H H 0.0000 0.0000 'International Tables Vol C Tables 4.2.6.8 and 6.1.1.4'
N N 0.0311 0.0180 'International Tables Vol C Tables 4.2.6.8 and 6.1.1.4'
Si Si 0.2541 0.3302 'International Tables Vol C Tables 4.2.6.8 and 6.1.1.4'
Ir Ir -4.7710 6.5667 'International Tables Vol C Tables 4.2.6.8 and 6.1.1.4'

loop_
_geom_angle_atom_site_label_1
_geom_angle_atom_site_label_2
_geom_angle_atom_site_label_3
_geom_angle
N1 Ir1 N2 79.40(18)
N1 Ir1 C1 156.2(2)
N2 Ir1 C1 93.9(2)
N1 Ir1 C2 162.3(2)
N2 Ir1 C2 91.8(2)
C1 Ir1 C2 38.5(2)
N1 Ir1 Si1 81.95(13)
N2 Ir1 Si1 137.31(13)
C1 Ir1 Si1 116.64(15)
C2 Ir1 Si1 94.70(16)
C25 Si1 C29 110.0(3)
C25 Si1 C26 108.1(3)
C29 Si1 C26 109.2(3)
C25 Si1 Ir1 97.78(17)
C29 Si1 Ir1 110.68(19)
C26 Si1 Ir1 120.26(19)
C17 N1 C19 122.2(4)
C17 N1 Ir1 115.8(3)
C19 N1 Ir1 120.8(3)
C9 N2 C18 118.8(5)
C9 N2 Ir1 128.5(4)
C18 N2 Ir1 112.5(4)
C2 C1 C8 124.5(5)
C2 C1 Ir1 72.4(3)
C8 C1 Ir1 119.4(4)
C2 C1 H1A 111.7
C8 C1 H1A 111.7
Ir1 C1 H1A 111.7
C1 C2 C3 121.9(5)
C1 C2 Ir1 69.1(3)
C3 C2 Ir1 126.3(4)
C1 C2 H2A 111.1
C3 C2 H2A 111.1
Ir1 C2 H2A 111.1
C2 C3 C4 109.2(5)
C2 C3 H3A 109.8
C4 C3 H3A 109.8
C2 C3 H3B 109.8
C4 C3 H3B 109.8
H3A C3 H3B 108.3
C5 C4 C3 115.6(5)
C5 C4 H4A 108.4
C3 C4 H4A 108.4
C5 C4 H4B 108.4
C3 C4 H4B 108.4
H4A C4 H4B 107.4
C4 C5 C6 115.8(5)
C4 C5 H5A 108.3
C6 C5 H5A 108.3
C4 C5 H5B 108.3
C6 C5 H5B 108.3
H5A C5 H5B 107.4
C7 C6 C5 115.9(5)
C7 C6 H6A 108.3
C5 C6 H6A 108.3
C7 C6 H6B 108.3
C5 C6 H6B 108.3
H6A C6 H6B 107.4
C6 C7 C8 117.6(5)
C6 C7 H7A 107.9
C8 C7 H7A 107.9
C6 C7 H7B 107.9
C8 C7 H7B 107.9
H7A C7 H7B 107.2
C1 C8 C7 114.5(5)
C1 C8 H8A 108.6
C7 C8 H8A 108.6
C1 C8 H8B 108.6
C7 C8 H8B 108.6
H8A C8 H8B 107.6
N2 C9 C10 122.3(5)
N2 C9 H9A 118.9
C10 C9 H9A 118.9
C11 C10 C9 119.8(6)
C11 C10 H10A 120.1
C9 C10 H10A 120.1
C10 C11 C12 119.6(5)
C10 C11 H11A 120.2
C12 C11 H11A 120.2
C18 C12 C11 117.8(5)
C18 C12 C13 119.9(5)
C11 C12 C13 122.4(5)
C14 C13 C12 119.5(5)
C14 C13 H13A 120.2
C12 C13 H13A 120.2
C13 C14 C16 120.3(5)
C13 C14 C15 120.4(5)
C16 C14 C15 119.3(5)
C14 C15 H15A 109.5
C14 C15 H15B 109.5
H15A C15 H15B 109.5
C14 C15 H15C 109.5
H15A C15 H15C 109.5
H15B C15 H15C 109.5
C17 C16 C14 122.4(5)
C17 C16 H16A 118.8
C14 C16 H16A 118.8
N1 C17 C16 128.3(5)
N1 C17 C18 115.4(5)
C16 C17 C18 116.4(5)
N2 C18 C12 121.6(5)
N2 C18 C17 116.8(5)
C12 C18 C17 121.5(5)
C25 C19 C20 119.6(5)
C25 C19 N1 116.8(5)
C20 C19 N1 123.4(5)
C21 C20 C19 119.2(5)
C21 C20 H20A 120.4
C19 C20 H20A 120.4
C22 C21 C20 122.3(5)
C22 C21 H21A 118.8
C20 C21 H21A 118.8
C21 C22 C24 117.4(5)
C21 C22 C23 122.8(5)
C24 C22 C23 119.9(5)
C22 C23 H23A 109.5
C22 C23 H23B 109.5
H23A C23 H23B 109.5
C22 C23 H23C 109.5
H23A C23 H23C 109.5
H23B C23 H23C 109.5
C25 C24 C22 121.3(5)
C25 C24 H24A 119.4
C22 C24 H24A 119.4
C19 C25 C24 119.8(5)
C19 C25 Si1 115.5(4)
C24 C25 Si1 124.5(4)
C27 C26 C28 109.8(5)
C27 C26 Si1 116.5(4)
C28 C26 Si1 111.5(4)
C27 C26 H26A 106.1
C28 C26 H26A 106.1
Si1 C26 H26A 106.1
C26 C27 H27A 109.5
C26 C27 H27B 109.5
H27A C27 H27B 109.5
C26 C27 H27C 109.5
H27A C27 H27C 109.5
H27B C27 H27C 109.5
C26 C28 H28A 109.5
C26 C28 H28B 109.5
H28A C28 H28B 109.5
C26 C28 H28C 109.5
H28A C28 H28C 109.5
H28B C28 H28C 109.5
C30 C29 C31 108.5(5)
C30 C29 Si1 113.2(4)
C31 C29 Si1 111.7(4)
C30 C29 H29A 107.7
C31 C29 H29A 107.7
Si1 C29 H29A 107.7
C29 C30 H30A 109.5
C29 C30 H30B 109.5
H30A C30 H30B 109.5
C29 C30 H30C 109.5
H30A C30 H30C 109.5
H30B C30 H30C 109.5
C29 C31 H31A 109.5
C29 C31 H31B 109.5
H31A C31 H31B 109.5
C29 C31 H31C 109.5
H31A C31 H31C 109.5
H31B C31 H31C 109.5

loop_
_geom_bond_atom_site_label_1
_geom_bond_atom_site_label_2
_geom_bond_distance
Ir1 N1 2.028(5)
Ir1 N2 2.121(5)
Ir1 C1 2.136(6)
Ir1 C2 2.178(6)
Ir1 Si1 2.3573(15)
Si1 C25 1.897(6)
Si1 C29 1.906(6)
Si1 C26 1.912(6)
N1 C17 1.389(7)
N1 C19 1.437(7)
N2 C9 1.339(7)
N2 C18 1.374(8)
C1 C2 1.423(9)
C1 C8 1.501(8)
C1 H1A 1.0000
C2 C3 1.502(8)
C2 H2A 1.0000
C3 C4 1.554(8)
C3 H3A 0.9900
C3 H3B 0.9900
C4 C5 1.515(9)
C4 H4A 0.9900
C4 H4B 0.9900
C5 C6 1.539(9)
C5 H5A 0.9900
C5 H5B 0.9900
C6 C7 1.520(9)
C6 H6A 0.9900
C6 H6B 0.9900
C7 C8 1.537(8)
C7 H7A 0.9900
C7 H7B 0.9900
C8 H8A 0.9900
C8 H8B 0.9900
C9 C10 1.388(8)
C9 H9A 0.9500
C10 C11 1.368(9)
C10 H10A 0.9500
C11 C12 1.410(8)
C11 H11A 0.9500
C12 C18 1.406(8)
C12 C13 1.416(9)
C13 C14 1.372(9)
C13 H13A 0.9500
C14 C16 1.425(8)
C14 C15 1.501(8)
C15 H15A 0.9800
C15 H15B 0.9800
C15 H15C 0.9800
C16 C17 1.390(8)
C16 H16A 0.9500
C17 C18 1.436(8)
C19 C25 1.382(8)
C19 C20 1.403(8)
C20 C21 1.388(8)
C20 H20A 0.9500
C21 C22 1.380(8)
C21 H21A 0.9500
C22 C24 1.409(8)
C22 C23 1.520(8)
C23 H23A 0.9800
C23 H23B 0.9800
C23 H23C 0.9800
C24 C25 1.393(8)
C24 H24A 0.9500
C26 C27 1.532(9)
C26 C28 1.546(9)
C26 H26A 1.0000
C27 H27A 0.9800
C27 H27B 0.9800
C27 H27C 0.9800
C28 H28A 0.9800
C28 H28B 0.9800
C28 H28C 0.9800
C29 C30 1.520(8)
C29 C31 1.533(8)
C29 H29A 1.0000
C30 H30A 0.9800
C30 H30B 0.9800
C30 H30C 0.9800
C31 H31A 0.9800
C31 H31B 0.9800
C31 H31C 0.9800
